data_7233541
loop_
_publ_author_name
'Dash, Sibananda G.'
'Thakur, Tejender S.'

_publ_section_title
;
 Cation&#x2219;&#x2219;&#x2219;Cation Hydrogen Bonds in Synephrine Salts:
 A Typical Interaction in an Unusual Environment.
;
_journal_name_full 'Physical Chemistry Chemical Physics'
_journal_paper_doi 10.1039/C9CP03164B
_journal_year 2019
_chemical_formula_moiety '2(C9 H14 N O2), C4 H4 O6'
_chemical_formula_sum 'C22 H32 N2 O10'
_chemical_formula_weight 484.49
_chemical_name_common 'Synephrine-DL-Tartaric acid 2:1 salt'
_space_group_crystal_system triclinic
_space_group_IT_number 2
_space_group_name_Hall '-P 1'
_space_group_name_H-M_alt 'P -1'
_symmetry_space_group_name_Hall '-P 1'
_symmetry_space_group_name_H-M 'P -1'
_atom_sites_solution_hydrogens difmap
_audit_creation_method SHELXL-2016/6
_audit_update_record
;
2019-05-07 deposited with the CCDC.    2019-08-27 downloaded from the CCDC.
;
_cell_angle_alpha 89.067(2)
_cell_angle_beta 70.401(3)
_cell_angle_gamma 79.552(2)
_cell_formula_units_Z 2
_cell_length_a 9.5357(3)
_cell_length_b 11.1714(3)
_cell_length_c 11.4964(3)
_cell_measurement_reflns_used 7743
_cell_measurement_temperature 100(2)
_cell_measurement_theta_max 31.4120
_cell_measurement_theta_min 2.4920
_cell_volume 1133.28(6)
_computing_cell_refinement 'CrysAlisPro 1.171.38.46 (Rigaku OD, 2015)'
_computing_data_collection
;
CrystalClear-SM Expert 2.1 b28 (Rigaku, 2013)
;
_computing_data_reduction 'CrysAlisPro 1.171.38.46 (Rigaku OD, 2015)'
_computing_structure_refinement 'SHELXL-2016/6 (Sheldrick, 2016)'
_diffrn_ambient_temperature 100(2)
_diffrn_detector CCD
_diffrn_detector_area_resol_mean 28.5714
_diffrn_measured_fraction_theta_full 0.977
_diffrn_measured_fraction_theta_max 0.870
_diffrn_measurement_details
;
scan:
    Number of images: 200
               Slice: -30.0000 - 70.0000
         Image width: 0.5000
            Exp time: 6.0000
       Rotation axis: Omega
               Omega: 0.0000
               Kappa: 60.0000
                 Phi: 0.0000
                 XTD: 44.6998
              2theta: -19.6510
scan:
    Number of images: 200
               Slice: -30.0000 - 70.0000
         Image width: 0.5000
            Exp time: 6.0000
       Rotation axis: Omega
               Omega: 0.0000
               Kappa: 60.0000
                 Phi: 90.0000
                 XTD: 44.6998
              2theta: -19.6510
scan:
    Number of images: 200
               Slice: -110.0000 - -10.0000
         Image width: 0.5000
            Exp time: 6.0000
       Rotation axis: Omega
               Omega: 0.0000
               Kappa: -60.0000
                 Phi: 180.0000
                 XTD: 44.6998
              2theta: -19.6510
scan:
    Number of images: 200
               Slice: -110.0000 - -10.0000
         Image width: 0.5000
            Exp time: 6.0000
       Rotation axis: Omega
               Omega: 0.0000
               Kappa: -60.0000
                 Phi: 270.0000
                 XTD: 44.6998
              2theta: -19.6510

;
_diffrn_measurement_device
;
AFC12 (Right): Kappa 3 circle
;
_diffrn_measurement_device_type
;
Rigaku Saturn724+ (4x4 bin mode)
;
_diffrn_measurement_method 'profile data from \w-scans'
_diffrn_measurement_specimen_support Loop
_diffrn_orient_matrix_type XPlain
_diffrn_orient_matrix_UB_11 0.012691
_diffrn_orient_matrix_UB_12 -0.086409
_diffrn_orient_matrix_UB_13 0.072047
_diffrn_orient_matrix_UB_21 0.031988
_diffrn_orient_matrix_UB_22 0.068949
_diffrn_orient_matrix_UB_23 0.050138
_diffrn_orient_matrix_UB_31 -0.083910
_diffrn_orient_matrix_UB_32 0.037100
_diffrn_orient_matrix_UB_33 0.010423
_diffrn_radiation_monochromator Confocal
_diffrn_radiation_type MoK\a
_diffrn_radiation_wavelength 0.71073
_diffrn_reflns_av_R_equivalents 0.0305
_diffrn_reflns_av_unetI/netI 0.0479
_diffrn_reflns_Laue_measured_fraction_full 0.977
_diffrn_reflns_Laue_measured_fraction_max 0.870
_diffrn_reflns_limit_h_max 13
_diffrn_reflns_limit_h_min -13
_diffrn_reflns_limit_k_max 16
_diffrn_reflns_limit_k_min -9
_diffrn_reflns_limit_l_max 16
_diffrn_reflns_limit_l_min -16
_diffrn_reflns_number 12190
_diffrn_reflns_point_group_measured_fraction_full 0.977
_diffrn_reflns_point_group_measured_fraction_max 0.870
_diffrn_reflns_theta_full 25.242
_diffrn_reflns_theta_max 31.226
_diffrn_reflns_theta_min 1.883
_diffrn_reflns_transf_matrix_11 0.012691
_diffrn_reflns_transf_matrix_12 -0.086409
_diffrn_reflns_transf_matrix_13 0.072047
_diffrn_reflns_transf_matrix_21 0.031988
_diffrn_reflns_transf_matrix_22 0.068949
_diffrn_reflns_transf_matrix_23 0.050138
_diffrn_reflns_transf_matrix_31 -0.083910
_diffrn_reflns_transf_matrix_32 0.037100
_diffrn_reflns_transf_matrix_33 0.010423
_diffrn_source MicroMax003_Mo
_diffrn_source_current 0.6
_diffrn_source_power 0.0
_diffrn_source_voltage 50.0
_exptl_absorpt_coefficient_mu 0.112
_exptl_absorpt_correction_T_max 1.00000
_exptl_absorpt_correction_T_min 0.76792
_exptl_absorpt_correction_type multi-scan
_exptl_absorpt_process_details
;
CrysAlisPro 1.171.38.46 (Rigaku Oxford Diffraction, 2015)
Empirical absorption correction using spherical harmonics,
 implemented in SCALE3 ABSPACK scaling algorithm.
;
_exptl_crystal_colour Colorless
_exptl_crystal_density_diffrn 1.420
_exptl_crystal_description Block
_exptl_crystal_F_000 516
_exptl_crystal_size_max 0.250
_exptl_crystal_size_mid 0.200
_exptl_crystal_size_min 0.170
_refine_diff_density_max 0.402
_refine_diff_density_min -0.308
_refine_diff_density_rms 0.056
_refine_ls_extinction_method none
_refine_ls_goodness_of_fit_ref 1.029
_refine_ls_hydrogen_treatment refall
_refine_ls_matrix_type full
_refine_ls_number_parameters 435
_refine_ls_number_reflns 6414
_refine_ls_number_restraints 0
_refine_ls_restrained_S_all 1.029
_refine_ls_R_factor_all 0.0612
_refine_ls_R_factor_gt 0.0495
_refine_ls_shift/su_max 0.000
_refine_ls_shift/su_mean 0.000
_refine_ls_structure_factor_coef Fsqd
_refine_ls_weighting_details 'w=1/[\s^2^(Fo^2^)+(0.0580P)^2^+0.3864P] where P=(Fo^2^+2Fc^2^)/3'
_refine_ls_weighting_scheme calc
_refine_ls_wR_factor_gt 0.1182
_refine_ls_wR_factor_ref 0.1287
_reflns_Friedel_coverage 0.000
_reflns_number_gt 5264
_reflns_number_total 6414
_reflns_threshold_expression 'I > 2\s(I)'
_cod_data_source_file c9cp03164b2.cif
_cod_data_source_block shelx
_cod_database_code 7233541
_shelx_shelxl_version_number 2016/6
_shelx_space_group_comment
;
The symmetry employed for this shelxl refinement is uniquely defined
by the following loop, which should always be used as a source of
symmetry information in preference to the above space-group names.
They are only intended as comments.
;
_shelx_estimated_absorpt_t_min 0.972
_shelx_estimated_absorpt_t_max 0.981

loop_
_space_group_symop_operation_xyz
'x, y, z'
'-x, -y, -z'

loop_
_atom_site_label
_atom_site_type_symbol
_atom_site_fract_x
_atom_site_fract_y
_atom_site_fract_z
_atom_site_U_iso_or_equiv
_atom_site_adp_type
_atom_site_occupancy
_atom_site_site_symmetry_order
_atom_site_calc_flag
C1 C 0.73385(14) 1.09231(12) 0.10382(13) 0.0173(3) Uani 1 1 d
C2 C 0.71846(15) 1.01912(13) 0.01400(13) 0.0184(3) Uani 1 1 d
C3 C 0.79699(15) 0.89904(13) -0.01084(13) 0.0185(3) Uani 1 1 d
C4 C 0.89031(14) 0.85192(11) 0.05604(13) 0.0155(3) Uani 1 1 d
C5 C 0.90559(15) 0.92408(12) 0.14699(13) 0.0177(3) Uani 1 1 d
C6 C 0.82824(15) 1.04361(13) 0.16944(14) 0.0193(3) Uani 1 1 d
C7 C 0.65198(15) 1.22409(12) 0.13358(13) 0.0184(3) Uani 1 1 d
C8 C 0.52512(16) 1.23286(12) 0.25800(14) 0.0195(3) Uani 1 1 d
C9 C 0.34250(16) 1.37585(14) 0.42585(14) 0.0211(3) Uani 1 1 d
C10 C 0.68064(14) 0.12258(12) 0.63662(13) 0.0163(3) Uani 1 1 d
C11 C 0.65950(16) 0.06021(13) 0.54165(14) 0.0204(3) Uani 1 1 d
C12 C 0.74596(16) -0.05398(13) 0.49610(14) 0.0202(3) Uani 1 1 d
C13 C 0.85509(14) -0.10801(12) 0.54601(13) 0.0165(3) Uani 1 1 d
C14 C 0.87575(15) -0.04792(13) 0.64228(13) 0.0184(3) Uani 1 1 d
C15 C 0.78953(15) 0.06698(12) 0.68586(13) 0.0181(3) Uani 1 1 d
C16 C 0.58699(15) 0.24763(12) 0.68569(13) 0.0173(3) Uani 1 1 d
C17 C 0.42641(15) 0.23399(12) 0.76174(14) 0.0187(3) Uani 1 1 d
C18 C 0.35676(16) 0.41062(14) 0.91634(14) 0.0210(3) Uani 1 1 d
C19 C 0.84302(14) 0.40165(12) 0.33051(13) 0.0163(3) Uani 1 1 d
C20 C 0.98829(15) 0.43873(12) 0.23990(13) 0.0166(3) Uani 1 1 d
C21 C 1.02325(14) 0.54996(12) 0.29312(13) 0.0161(3) Uani 1 1 d
C22 C 1.17210(14) 0.58001(12) 0.20116(13) 0.0163(3) Uani 1 1 d
N3 N 0.46423(12) 1.36205(10) 0.30322(11) 0.0167(2) Uani 1 1 d
N6 N 0.32461(13) 0.35292(11) 0.81439(11) 0.0170(2) Uani 1 1 d
O1 O 0.96213(11) 0.73252(9) 0.03343(10) 0.0200(2) Uani 1 1 d
O2 O 0.58569(11) 1.27285(9) 0.04590(10) 0.0219(2) Uani 1 1 d
O4 O 0.93885(11) -0.21895(9) 0.49590(10) 0.0210(2) Uani 1 1 d
O5 O 0.57289(11) 0.32715(9) 0.59062(10) 0.0234(2) Uani 1 1 d
O7 O 0.72059(11) 0.43683(9) 0.31185(10) 0.0215(2) Uani 1 1 d
O8 O 0.85728(11) 0.33750(9) 0.41827(10) 0.0218(2) Uani 1 1 d
O9 O 0.97343(11) 0.47280(9) 0.12474(9) 0.0185(2) Uani 1 1 d
O10 O 0.89657(11) 0.64630(9) 0.31352(10) 0.0183(2) Uani 1 1 d
O11 O 1.16401(11) 0.67485(9) 0.14000(10) 0.0200(2) Uani 1 1 d
O12 O 1.29068(11) 0.50921(9) 0.19491(10) 0.0226(2) Uani 1 1 d
H1A H 1.025(3) 0.713(2) 0.081(2) 0.048(6) Uiso 1 1 d
H2 H 0.653(2) 1.0515(16) -0.0336(17) 0.024(4) Uiso 1 1 d
H2A H 0.663(2) 1.2965(19) -0.021(2) 0.044(6) Uiso 1 1 d
H3 H 0.789(2) 0.8500(17) -0.0729(18) 0.030(5) Uiso 1 1 d
H3A H 0.421(2) 1.4071(18) 0.2499(19) 0.035(5) Uiso 1 1 d
H3N H 0.545(2) 1.3954(18) 0.3106(18) 0.031(5) Uiso 1 1 d
H4A H 1.002(3) -0.250(2) 0.534(2) 0.052(7) Uiso 1 1 d
H5 H 0.972(2) 0.8894(16) 0.1929(17) 0.024(4) Uiso 1 1 d
H5A H 0.666(3) 0.330(2) 0.536(2) 0.046(6) Uiso 1 1 d
H6 H 0.840(2) 1.0918(17) 0.2351(17) 0.027(5) Uiso 1 1 d
H6A H 0.228(2) 0.3412(16) 0.8452(16) 0.023(4) Uiso 1 1 d
H6B H 0.327(2) 0.4098(19) 0.7512(19) 0.036(5) Uiso 1 1 d
H7 H 0.7229(18) 1.2770(14) 0.1347(15) 0.013(4) Uiso 1 1 d
H8A H 0.4405(18) 1.1987(15) 0.2539(15) 0.015(4) Uiso 1 1 d
H8B H 0.559(2) 1.1914(16) 0.3213(16) 0.022(4) Uiso 1 1 d
H9 H 0.990(2) 0.407(2) 0.080(2) 0.043(6) Uiso 1 1 d
H9A H 0.2606(19) 1.3407(15) 0.4197(15) 0.017(4) Uiso 1 1 d
H9B H 0.306(2) 1.4619(19) 0.4454(18) 0.036(5) Uiso 1 1 d
H9C H 0.382(2) 1.3403(19) 0.486(2) 0.039(6) Uiso 1 1 d
H10 H 0.904(2) 0.697(2) 0.363(2) 0.045(6) Uiso 1 1 d
H11 H 0.584(2) 0.0965(16) 0.5048(17) 0.025(5) Uiso 1 1 d
H12 H 0.730(2) -0.0946(17) 0.4292(18) 0.029(5) Uiso 1 1 d
H14 H 0.9511(19) -0.0852(15) 0.6773(16) 0.018(4) Uiso 1 1 d
H15 H 0.805(2) 0.1102(17) 0.7503(17) 0.025(5) Uiso 1 1 d
H16 H 0.6301(18) 0.2847(15) 0.7386(15) 0.016(4) Uiso 1 1 d
H17A H 0.380(2) 0.2024(17) 0.7070(17) 0.028(5) Uiso 1 1 d
H17B H 0.4282(19) 0.1837(16) 0.8318(17) 0.024(4) Uiso 1 1 d
H18A H 0.284(2) 0.4848(19) 0.9433(18) 0.036(5) Uiso 1 1 d
H18B H 0.458(2) 0.4276(16) 0.8834(16) 0.025(5) Uiso 1 1 d
H18C H 0.347(2) 0.3543(17) 0.9813(18) 0.026(5) Uiso 1 1 d
H20 H 1.077(2) 0.3707(16) 0.2286(16) 0.022(4) Uiso 1 1 d
H21 H 1.0387(18) 0.5257(15) 0.3736(15) 0.015(4) Uiso 1 1 d

loop_
_atom_site_aniso_label
_atom_site_aniso_U_11
_atom_site_aniso_U_22
_atom_site_aniso_U_33
_atom_site_aniso_U_23
_atom_site_aniso_U_13
_atom_site_aniso_U_12
C1 0.0145(5) 0.0159(6) 0.0176(7) 0.0028(5) -0.0024(5) 0.0008(5)
C2 0.0162(6) 0.0201(6) 0.0184(7) 0.0046(5) -0.0069(5) -0.0002(5)
C3 0.0189(6) 0.0189(6) 0.0177(7) 0.0005(5) -0.0074(5) -0.0013(5)
C4 0.0134(5) 0.0136(5) 0.0173(7) 0.0022(5) -0.0038(5) 0.0001(4)
C5 0.0153(6) 0.0177(6) 0.0204(7) 0.0014(5) -0.0078(5) -0.0001(5)
C6 0.0187(6) 0.0189(6) 0.0197(7) -0.0012(5) -0.0075(5) 0.0000(5)
C7 0.0173(6) 0.0163(6) 0.0187(7) 0.0042(5) -0.0050(5) 0.0013(5)
C8 0.0189(6) 0.0154(6) 0.0197(7) 0.0029(5) -0.0030(5) 0.0010(5)
C9 0.0188(6) 0.0217(7) 0.0192(7) -0.0017(5) -0.0031(5) -0.0005(5)
C10 0.0138(5) 0.0170(6) 0.0169(7) 0.0033(5) -0.0039(5) -0.0020(5)
C11 0.0185(6) 0.0219(7) 0.0222(7) 0.0019(5) -0.0114(5) 0.0016(5)
C12 0.0206(6) 0.0215(6) 0.0206(7) -0.0017(5) -0.0117(5) -0.0002(5)
C13 0.0141(5) 0.0162(6) 0.0185(7) 0.0015(5) -0.0054(5) -0.0017(5)
C14 0.0165(6) 0.0200(6) 0.0204(7) 0.0003(5) -0.0103(5) 0.0002(5)
C15 0.0173(6) 0.0191(6) 0.0183(7) -0.0017(5) -0.0076(5) -0.0010(5)
C16 0.0151(6) 0.0156(6) 0.0204(7) 0.0022(5) -0.0066(5) -0.0004(5)
C17 0.0161(6) 0.0172(6) 0.0202(7) 0.0010(5) -0.0040(5) -0.0013(5)
C18 0.0193(6) 0.0234(7) 0.0202(7) -0.0015(6) -0.0086(5) -0.0001(5)
C19 0.0155(6) 0.0139(5) 0.0197(7) 0.0015(5) -0.0067(5) -0.0021(4)
C20 0.0163(6) 0.0162(6) 0.0169(7) 0.0006(5) -0.0065(5) 0.0000(5)
C21 0.0150(5) 0.0161(6) 0.0174(7) 0.0004(5) -0.0070(5) 0.0001(5)
C22 0.0134(5) 0.0173(6) 0.0188(7) 0.0006(5) -0.0067(5) -0.0016(4)
N3 0.0133(5) 0.0164(5) 0.0196(6) 0.0023(4) -0.0058(4) -0.0007(4)
N6 0.0132(5) 0.0177(5) 0.0190(6) 0.0026(4) -0.0054(4) -0.0008(4)
O1 0.0228(5) 0.0140(4) 0.0237(6) -0.0011(4) -0.0116(4) 0.0025(4)
O2 0.0175(4) 0.0231(5) 0.0226(6) 0.0072(4) -0.0072(4) 0.0023(4)
O4 0.0193(5) 0.0173(5) 0.0272(6) -0.0048(4) -0.0123(4) 0.0034(4)
O5 0.0173(5) 0.0212(5) 0.0258(6) 0.0097(4) -0.0023(4) 0.0007(4)
O7 0.0157(4) 0.0244(5) 0.0275(6) 0.0075(4) -0.0110(4) -0.0045(4)
O8 0.0161(4) 0.0225(5) 0.0237(6) 0.0092(4) -0.0052(4) 0.0006(4)
O9 0.0228(5) 0.0183(5) 0.0148(5) -0.0001(4) -0.0078(4) -0.0021(4)
O10 0.0150(4) 0.0170(4) 0.0208(5) -0.0050(4) -0.0064(4) 0.0032(3)
O11 0.0164(4) 0.0192(5) 0.0237(5) 0.0067(4) -0.0067(4) -0.0023(4)
O12 0.0137(4) 0.0247(5) 0.0282(6) 0.0061(4) -0.0080(4) 0.0008(4)

loop_
_atom_type_symbol
_atom_type_description
_atom_type_scat_dispersion_real
_atom_type_scat_dispersion_imag
_atom_type_scat_source
C C 0.0033 0.0016 'International Tables Vol C Tables 4.2.6.8 and 6.1.1.4'
N N 0.0061 0.0033 'International Tables Vol C Tables 4.2.6.8 and 6.1.1.4'
O O 0.0106 0.0060 'International Tables Vol C Tables 4.2.6.8 and 6.1.1.4'
H H 0.0000 0.0000 'International Tables Vol C Tables 4.2.6.8 and 6.1.1.4'

loop_
_geom_angle_atom_site_label_1
_geom_angle_atom_site_label_2
_geom_angle_atom_site_label_3
_geom_angle
C2 C1 C6 118.91(12)
C2 C1 C7 122.70(13)
C6 C1 C7 118.39(12)
C1 C2 C3 120.64(13)
C1 C2 H2 120.4(10)
C3 C2 H2 119.0(10)
C4 C3 C2 119.59(13)
C4 C3 H3 119.6(12)
C2 C3 H3 120.9(12)
O1 C4 C3 118.71(12)
O1 C4 C5 120.98(12)
C3 C4 C5 120.27(12)
C6 C5 C4 119.40(13)
C6 C5 H5 121.5(11)
C4 C5 H5 119.1(11)
C5 C6 C1 121.19(13)
C5 C6 H6 117.3(11)
C1 C6 H6 121.5(11)
O2 C7 C1 114.02(12)
O2 C7 C8 107.23(11)
C1 C7 C8 109.21(11)
O2 C7 H7 105.1(10)
C1 C7 H7 110.5(9)
C8 C7 H7 110.7(9)
N3 C8 C7 110.85(11)
N3 C8 H8A 106.7(10)
C7 C8 H8A 112.5(10)
N3 C8 H8B 106.8(10)
C7 C8 H8B 112.3(10)
H8A C8 H8B 107.4(14)
N3 C9 H9A 108.7(10)
N3 C9 H9B 107.3(12)
H9A C9 H9B 108.3(15)
N3 C9 H9C 109.6(13)
H9A C9 H9C 113.0(16)
H9B C9 H9C 109.8(17)
C15 C10 C11 118.25(12)
C15 C10 C16 120.73(12)
C11 C10 C16 121.02(12)
C12 C11 C10 121.05(13)
C12 C11 H11 118.5(11)
C10 C11 H11 120.5(11)
C11 C12 C13 119.94(13)
C11 C12 H12 119.3(12)
C13 C12 H12 120.7(12)
O4 C13 C14 122.87(12)
O4 C13 C12 117.40(12)
C14 C13 C12 119.72(12)
C13 C14 C15 119.63(12)
C13 C14 H14 120.0(10)
C15 C14 H14 120.4(10)
C10 C15 C14 121.39(13)
C10 C15 H15 118.2(11)
C14 C15 H15 120.4(11)
O5 C16 C10 113.23(11)
O5 C16 C17 105.84(11)
C10 C16 C17 109.00(11)
O5 C16 H16 110.0(10)
C10 C16 H16 110.0(10)
C17 C16 H16 108.7(9)
N6 C17 C16 113.10(11)
N6 C17 H17A 104.4(11)
C16 C17 H17A 108.8(10)
N6 C17 H17B 106.6(10)
C16 C17 H17B 109.7(10)
H17A C17 H17B 114.2(15)
N6 C18 H18A 107.4(12)
N6 C18 H18B 107.8(11)
H18A C18 H18B 110.6(16)
N6 C18 H18C 107.6(11)
H18A C18 H18C 111.5(16)
H18B C18 H18C 111.9(16)
O7 C19 O8 124.52(12)
O7 C19 C20 118.35(12)
O8 C19 C20 117.13(11)
O9 C20 C21 105.88(11)
O9 C20 C19 112.62(11)
C21 C20 C19 110.42(11)
O9 C20 H20 111.2(10)
C21 C20 H20 107.1(10)
C19 C20 H20 109.5(10)
O10 C21 C20 107.80(11)
O10 C21 C22 113.42(11)
C20 C21 C22 108.16(11)
O10 C21 H21 110.9(9)
C20 C21 H21 106.7(9)
C22 C21 H21 109.5(9)
O12 C22 O11 125.17(12)
O12 C22 C21 116.60(12)
O11 C22 C21 118.22(11)
C9 N3 C8 113.15(11)
C9 N3 H3A 105.5(12)
C8 N3 H3A 112.0(12)
C9 N3 H3N 108.1(12)
C8 N3 H3N 107.5(12)
H3A N3 H3N 110.6(17)
C18 N6 C17 114.96(11)
C18 N6 H6A 106.9(11)
C17 N6 H6A 109.0(11)
C18 N6 H6B 108.7(12)
C17 N6 H6B 110.9(12)
H6A N6 H6B 105.9(17)
C4 O1 H1A 110.7(14)
C7 O2 H2A 107.5(14)
C13 O4 H4A 113.3(16)
C16 O5 H5A 109.5(14)
C20 O9 H9 107.7(15)
C21 O10 H10 106.3(16)

loop_
_geom_bond_atom_site_label_1
_geom_bond_atom_site_label_2
_geom_bond_distance
C1 C2 1.389(2)
C1 C6 1.393(2)
C1 C7 1.5213(18)
C2 C3 1.3952(18)
C2 H2 0.982(19)
C3 C4 1.3915(19)
C3 H3 0.94(2)
C4 O1 1.3697(15)
C4 C5 1.3916(19)
C5 C6 1.3856(18)
C5 H5 0.979(19)
C6 H6 0.984(19)
C7 O2 1.4131(17)
C7 C8 1.5231(19)
C7 H7 0.979(16)
C8 N3 1.4861(17)
C8 H8A 0.968(17)
C8 H8B 0.971(19)
C9 N3 1.4842(18)
C9 H9A 0.958(17)
C9 H9B 0.96(2)
C9 H9C 0.95(2)
C10 C15 1.3905(19)
C10 C11 1.393(2)
C10 C16 1.5174(18)
C11 C12 1.3899(19)
C11 H11 0.975(19)
C12 C13 1.3921(19)
C12 H12 0.967(19)
C13 O4 1.3643(15)
C13 C14 1.3903(19)
C14 C15 1.3916(18)
C14 H14 0.965(18)
C15 H15 0.956(19)
C16 O5 1.4231(17)
C16 C17 1.5213(18)
C16 H16 0.974(17)
C17 N6 1.4961(17)
C17 H17A 0.984(19)
C17 H17B 0.977(19)
C18 N6 1.4902(19)
C18 H18A 0.96(2)
C18 H18B 0.965(18)
C18 H18C 0.960(19)
C19 O7 1.2499(16)
C19 O8 1.2582(17)
C19 C20 1.5496(18)
C20 O9 1.4170(17)
C20 C21 1.5302(18)
C20 H20 1.001(18)
C21 O10 1.4210(15)
C21 C22 1.5491(18)
C21 H21 1.010(17)
C22 O12 1.2378(16)
C22 O11 1.2670(17)
N3 H3A 0.94(2)
N3 H3N 0.94(2)
N6 H6A 0.904(18)
N6 H6B 0.95(2)
O1 H1A 0.93(2)
O2 H2A 0.95(2)
O4 H4A 0.88(3)
O5 H5A 0.91(2)
O9 H9 0.86(2)
O10 H10 0.84(2)

loop_
_geom_hbond_atom_site_label_D
_geom_hbond_atom_site_label_H
_geom_hbond_atom_site_label_A
_geom_hbond_distance_DH
_geom_hbond_distance_HA
_geom_hbond_distance_DA
_geom_hbond_angle_DHA
_geom_hbond_site_symmetry_A
O1 H1A O11 0.93(2) 1.67(2) 2.5940(15) 169(2) .
O2 H2A O11 0.95(2) 1.83(2) 2.7657(14) 170(2) 2_775
N3 H3A O12 0.94(2) 1.80(2) 2.7058(16) 161.3(18) 1_465
N3 H3N O7 0.94(2) 1.82(2) 2.7549(15) 170.6(17) 1_565
O4 H4A O8 0.88(3) 1.75(3) 2.6110(15) 167(2) 2_756
O5 H5A O8 0.91(2) 1.88(2) 2.7920(14) 178(2) .
N6 H6A O1 0.904(18) 2.172(18) 3.0218(16) 156.5(16) 2_666
N6 H6A O9 0.904(18) 2.501(18) 3.0100(15) 116.1(13) 2_666
N6 H6A O10 0.904(18) 2.479(19) 2.9469(16) 112.6(14) 2_666
N6 H6B O7 0.95(2) 1.89(2) 2.7839(16) 155.3(18) 2_666
O9 H9 O1 0.86(2) 1.94(2) 2.7965(14) 174(2) 2_765
C9 H9A O4 0.958(17) 2.463(17) 3.3339(18) 151.0(14) 2_666
C9 H9C O5 0.95(2) 2.48(2) 3.322(2) 148.8(17) 1_565
O10 H10 O4 0.84(2) 1.95(2) 2.7776(14) 167(2) 1_565
C18 H18B O12 0.965(18) 2.489(18) 3.4512(18) 174.9(15) 2_766
C18 H18C O2 0.960(19) 2.630(19) 3.2001(18) 118.4(13) 1_546
O1 H1A O11 0.93(2) 1.67(2) 2.5940(15) 169(2) .
O2 H2A O11 0.95(2) 1.83(2) 2.7657(14) 170(2) 2_775
N3 H3A O12 0.94(2) 1.80(2) 2.7058(16) 161.3(18) 1_465
N3 H3N O7 0.94(2) 1.82(2) 2.7549(15) 170.6(17) 1_565
O4 H4A O8 0.88(3) 1.75(3) 2.6110(15) 167(2) 2_756
O5 H5A O8 0.91(2) 1.88(2) 2.7920(14) 178(2) .
N6 H6A O1 0.904(18) 2.172(18) 3.0218(16) 156.5(16) 2_666
N6 H6A O9 0.904(18) 2.501(18) 3.0100(15) 116.1(13) 2_666
N6 H6A O10 0.904(18) 2.479(19) 2.9469(16) 112.6(14) 2_666
N6 H6B O7 0.95(2) 1.89(2) 2.7839(16) 155.3(18) 2_666
O9 H9 O1 0.86(2) 1.94(2) 2.7965(14) 174(2) 2_765
C9 H9A O4 0.958(17) 2.463(17) 3.3339(18) 151.0(14) 2_666
C9 H9C O5 0.95(2) 2.48(2) 3.322(2) 148.8(17) 1_565
O10 H10 O4 0.84(2) 1.95(2) 2.7776(14) 167(2) 1_565
C18 H18B O12 0.965(18) 2.489(18) 3.4512(18) 174.9(15) 2_766
C18 H18C O2 0.960(19) 2.630(19) 3.2001(18) 118.4(13) 1_546

loop_
_geom_torsion_atom_site_label_1
_geom_torsion_atom_site_label_2
_geom_torsion_atom_site_label_3
_geom_torsion_atom_site_label_4
_geom_torsion
C6 C1 C2 C3 -0.4(2)
C7 C1 C2 C3 179.40(12)
C1 C2 C3 C4 0.7(2)
C2 C3 C4 O1 177.66(12)
C2 C3 C4 C5 -0.1(2)
O1 C4 C5 C6 -178.39(12)
C3 C4 C5 C6 -0.6(2)
C4 C5 C6 C1 0.9(2)
C2 C1 C6 C5 -0.4(2)
C7 C1 C6 C5 179.79(12)
C2 C1 C7 O2 -12.66(18)
C6 C1 C7 O2 167.19(12)
C2 C1 C7 C8 107.26(15)
C6 C1 C7 C8 -72.89(16)
O2 C7 C8 N3 -68.25(15)
C1 C7 C8 N3 167.74(11)
C15 C10 C11 C12 -0.7(2)
C16 C10 C11 C12 179.56(13)
C10 C11 C12 C13 0.4(2)
C11 C12 C13 O4 -178.60(13)
C11 C12 C13 C14 0.8(2)
O4 C13 C14 C15 177.81(12)
C12 C13 C14 C15 -1.5(2)
C11 C10 C15 C14 0.0(2)
C16 C10 C15 C14 179.66(12)
C13 C14 C15 C10 1.2(2)
C15 C10 C16 O5 135.55(13)
C11 C10 C16 O5 -44.76(17)
C15 C10 C16 C17 -106.94(15)
C11 C10 C16 C17 72.75(16)
O5 C16 C17 N6 -57.86(15)
C10 C16 C17 N6 -179.96(11)
O7 C19 C20 O9 -20.16(17)
O8 C19 C20 O9 159.74(11)
O7 C19 C20 C21 97.97(14)
O8 C19 C20 C21 -82.14(14)
O9 C20 C21 O10 63.20(13)
C19 C20 C21 O10 -58.97(14)
O9 C20 C21 C22 -59.80(13)
C19 C20 C21 C22 178.02(11)
O10 C21 C22 O12 168.30(12)
C20 C21 C22 O12 -72.17(15)
O10 C21 C22 O11 -10.71(17)
C20 C21 C22 O11 108.81(14)
C7 C8 N3 C9 -178.63(12)
C16 C17 N6 C18 -71.13(16)
